data_4036172
loop_
_publ_author_name
'Szcze\'sniak, Piotr'
'Maziarz, El\.zbieta'
'Stecko, Sebastian'
'Furman, Bart\/lomiej'

_publ_section_title
;
 Synthesis of polyhydroxylated piperidine and pyrrolidine peptidomimetics
 via one-pot sequential lactam reduction/Joulli\'e-Ugi reaction.
;
_journal_issue 7
_journal_name_full 'The Journal of organic chemistry'
_journal_page_first 3621
_journal_page_last 3633
_journal_paper_doi 10.1021/acs.joc.5b00335
_journal_volume 80
_journal_year 2015
_chemical_absolute_configuration ad
_chemical_formula_sum 'C20 H25 F3 N2 O3'
_chemical_formula_weight 398.42
_space_group_IT_number 4
_space_group_name_Hall 'P 2yb'
_space_group_name_H-M_alt 'P 1 21 1'
_symmetry_cell_setting monoclinic
_symmetry_space_group_name_H-M 'P 1 21 1'
_atom_sites_solution_hydrogens geom
_atom_sites_solution_primary direct
_atom_sites_solution_secondary difmap
_audit_creation_method SHELXL-97
_cell_angle_alpha 90.00
_cell_angle_beta 94.977(3)
_cell_angle_gamma 90.00
_cell_formula_units_Z 4
_cell_length_a 14.4409(6)
_cell_length_b 6.4059(3)
_cell_length_c 21.8029(10)
_cell_measurement_reflns_used 4264
_cell_measurement_temperature 296(2)
_cell_measurement_theta_max 65.95
_cell_measurement_theta_min 3.07
_cell_volume 2009.32(16)
_computing_cell_refinement 'Bruker SAINT'
_computing_data_collection 'Bruker APEX2'
_computing_data_reduction 'Bruker SAINT'
_computing_molecular_graphics 'Bruker SHELXTL'
_computing_publication_material 'Bruker SHELXTL'
_computing_structure_refinement 'SHELXL-97 (Sheldrick, 2008)'
_computing_structure_solution 'SHELXS-97 (Sheldrick, 2008)'
_diffrn_ambient_temperature 296(2)
_diffrn_measured_fraction_theta_full 0.959
_diffrn_measured_fraction_theta_max 0.959
_diffrn_measurement_device_type 'Bruker APEX-II CCD'
_diffrn_measurement_method '\f and \w scans'
_diffrn_radiation_monochromator graphite
_diffrn_radiation_source 'fine-focus sealed tube'
_diffrn_radiation_type CuK\a
_diffrn_radiation_wavelength 1.54178
_diffrn_reflns_av_R_equivalents 0.0419
_diffrn_reflns_av_sigmaI/netI 0.0490
_diffrn_reflns_limit_h_max 8
_diffrn_reflns_limit_h_min -17
_diffrn_reflns_limit_k_max 7
_diffrn_reflns_limit_k_min -7
_diffrn_reflns_limit_l_max 25
_diffrn_reflns_limit_l_min -25
_diffrn_reflns_number 11946
_diffrn_reflns_theta_full 66.57
_diffrn_reflns_theta_max 66.57
_diffrn_reflns_theta_min 3.07
_exptl_absorpt_coefficient_mu 0.909
_exptl_absorpt_correction_T_max 0.9146
_exptl_absorpt_correction_T_min 0.6567
_exptl_absorpt_correction_type numerical
_exptl_absorpt_process_details sadabs
_exptl_crystal_colour colourless
_exptl_crystal_density_diffrn 1.317
_exptl_crystal_density_method 'not measured'
_exptl_crystal_description plate
_exptl_crystal_F_000 840
_exptl_crystal_size_max 0.50
_exptl_crystal_size_mid 0.22
_exptl_crystal_size_min 0.10
_refine_diff_density_max 0.397
_refine_diff_density_min -0.252
_refine_diff_density_rms 0.047
_refine_ls_abs_structure_details 'Flack H D (1983), Acta Cryst. A39, 876-881'
_refine_ls_abs_structure_Flack -0.1(2)
_refine_ls_extinction_method none
_refine_ls_goodness_of_fit_ref 1.050
_refine_ls_hydrogen_treatment constr
_refine_ls_matrix_type full
_refine_ls_number_parameters 505
_refine_ls_number_reflns 5687
_refine_ls_number_restraints 1
_refine_ls_restrained_S_all 1.050
_refine_ls_R_factor_all 0.0715
_refine_ls_R_factor_gt 0.0623
_refine_ls_shift/su_max 0.001
_refine_ls_shift/su_mean 0.000
_refine_ls_structure_factor_coef Fsqd
_refine_ls_weighting_details 'calc w=1/[\s^2^(Fo^2^)+(0.1367P)^2^+0.0019P] where P=(Fo^2^+2Fc^2^)/3'
_refine_ls_weighting_scheme calc
_refine_ls_wR_factor_gt 0.1804
_refine_ls_wR_factor_ref 0.1935
_reflns_number_gt 4720
_reflns_number_total 5687
_reflns_threshold_expression >2sigma(I)
_cod_data_source_file jo5b00335_si_003.cif
_cod_data_source_block emr782_0m
_cod_depositor_comments
;
The following automatic conversions were performed:

data item '_symmetry_cell_setting' value 'Monoclinic' was changed to
'monoclinic' in accordance with the
/home/saulius/struct/COD-crude-data/automatic-downloads/DataCite-retrospective/ACS/depositions/lib/dictionaries/cif_core.dic
dictionary named 'cif_core.dic' version 2.4.2 last updated on
2011-04-26.

Automatic conversion script
Id: cif_fix_values 6909 2019-04-08 15:41:33Z antanas 
;
_cod_original_sg_symbol_H-M P2(1)
_cod_database_code 4036172

loop_
_symmetry_equiv_pos_as_xyz
'x, y, z'
'-x, y+1/2, -z'

loop_
_atom_site_label
_atom_site_type_symbol
_atom_site_fract_x
_atom_site_fract_y
_atom_site_fract_z
_atom_site_U_iso_or_equiv
_atom_site_adp_type
_atom_site_occupancy
_atom_site_symmetry_multiplicity
_atom_site_calc_flag
_atom_site_refinement_flags
C1 C 0.1072(2) 0.9248(5) 1.02881(14) 0.0591(7) Uani 1 1 d .
H1 H 0.0392 0.9183 1.0275 0.071 Uiso 1 1 calc R
C3 C 0.2347(3) 1.1578(6) 1.05574(16) 0.0696(8) Uani 1 1 d .
H3 H 0.2524 1.3005 1.0680 0.084 Uiso 1 1 calc R
C4 C 0.2227(3) 1.0226(7) 1.11146(16) 0.0724(9) Uani 1 1 d .
H4A H 0.2799 0.9495 1.1244 0.087 Uiso 1 1 calc R
H4B H 0.2046 1.1064 1.1455 0.087 Uiso 1 1 calc R
C2 C 0.1386(3) 1.1527(5) 1.02138(18) 0.0705(8) Uani 1 1 d .
H2A H 0.1414 1.1880 0.9783 0.085 Uiso 1 1 calc R
H2B H 0.0968 1.2489 1.0395 0.085 Uiso 1 1 calc R
C5 C 0.1419(2) 0.7730(5) 0.98204(14) 0.0571(7) Uani 1 1 d .
C6 C 0.1363(2) 0.7027(6) 0.87044(14) 0.0627(8) Uani 1 1 d .
H6 H 0.1954 0.6318 0.8822 0.075 Uiso 1 1 calc R
C9 C 0.1122(4) 0.5881(8) 0.74031(17) 0.0906(12) Uani 1 1 d .
H9A H 0.1348 0.5158 0.7055 0.109 Uiso 1 1 calc R
H9B H 0.0539 0.6550 0.7264 0.109 Uiso 1 1 calc R
C7 C 0.0670(3) 0.5414(7) 0.84703(17) 0.0749(9) Uani 1 1 d .
H7A H 0.0072 0.6079 0.8371 0.090 Uiso 1 1 calc R
H7B H 0.0598 0.4394 0.8792 0.090 Uiso 1 1 calc R
C10 C 0.1818(4) 0.7516(9) 0.76338(18) 0.0934(13) Uani 1 1 d .
H10A H 0.1881 0.8539 0.7312 0.112 Uiso 1 1 calc R
H10B H 0.2419 0.6863 0.7729 0.112 Uiso 1 1 calc R
C11 C 0.1527(3) 0.8608(6) 0.82020(18) 0.0807(10) Uani 1 1 d .
H11A H 0.0961 0.9393 0.8097 0.097 Uiso 1 1 calc R
H11B H 0.2007 0.9583 0.8353 0.097 Uiso 1 1 calc R
C8 C 0.0960(4) 0.4314(7) 0.79062(19) 0.0874(11) Uani 1 1 d .
H8A H 0.0479 0.3337 0.7757 0.105 Uiso 1 1 calc R
H8B H 0.1526 0.3532 0.8013 0.105 Uiso 1 1 calc R
C13 C 0.4055(3) 1.0783(7) 0.94345(19) 0.0811(10) Uani 1 1 d .
C12 C 0.3355(4) 1.1940(8) 0.9768(2) 0.0973(14) Uani 1 1 d .
H12A H 0.3635 1.3189 0.9955 0.117 Uiso 1 1 calc R
H12B H 0.2837 1.2357 0.9481 0.117 Uiso 1 1 calc R
C14 C 0.3891(3) 0.8801(9) 0.9218(2) 0.0934(13) Uani 1 1 d .
H14 H 0.3347 0.8109 0.9294 0.112 Uiso 1 1 calc R
C18 C 0.4897(4) 1.1725(10) 0.9334(3) 0.1043(16) Uani 1 1 d .
H18 H 0.5029 1.3066 0.9480 0.125 Uiso 1 1 calc R
C15 C 0.4545(5) 0.7831(12) 0.8884(3) 0.119(2) Uani 1 1 d .
H15 H 0.4424 0.6505 0.8723 0.143 Uiso 1 1 calc R
C16 C 0.5339(6) 0.877(2) 0.8792(4) 0.152(3) Uani 1 1 d .
H16 H 0.5769 0.8096 0.8566 0.183 Uiso 1 1 calc R
C17 C 0.5524(5) 1.0681(19) 0.9022(5) 0.157(3) Uani 1 1 d .
H17 H 0.6093 1.1302 0.8966 0.188 Uiso 1 1 calc R
C19 C 0.1174(2) 0.7087(6) 1.11888(14) 0.0621(7) Uani 1 1 d .
C20 C 0.1658(3) 0.6542(7) 1.18263(17) 0.0763(10) Uani 1 1 d .
N1 N 0.14815(19) 0.8735(4) 1.09065(12) 0.0598(6) Uani 1 1 d .
N2 N 0.1086(2) 0.8129(5) 0.92391(13) 0.0723(8) Uani 1 1 d .
H2 H 0.0680 0.9107 0.9180 0.087 Uiso 1 1 calc R
O1 O 0.19535(17) 0.6309(4) 0.99596(10) 0.0657(6) Uani 1 1 d .
O3 O 0.05403(19) 0.5956(4) 1.09837(12) 0.0755(7) Uani 1 1 d .
O2 O 0.3035(2) 1.0635(4) 1.02285(12) 0.0752(6) Uani 1 1 d .
F2 F 0.1213(2) 0.5011(7) 1.20798(13) 0.1238(12) Uani 1 1 d .
F1 F 0.2510(2) 0.5993(8) 1.18030(14) 0.1320(14) Uani 1 1 d .
F3 F 0.1635(3) 0.8131(6) 1.22146(12) 0.1211(12) Uani 1 1 d .
C25 C 0.6184(2) 0.7562(6) 0.46346(18) 0.0692(9) Uani 1 1 d .
C23 C 0.7449(3) 1.1381(6) 0.5114(2) 0.0873(12) Uani 1 1 d .
H23 H 0.7707 1.2793 0.5158 0.105 Uiso 1 1 calc R
C22 C 0.6434(3) 1.1432(7) 0.4878(3) 0.0962(14) Uani 1 1 d .
H22A H 0.6361 1.1556 0.4433 0.115 Uiso 1 1 calc R
H22B H 0.6114 1.2584 0.5057 0.115 Uiso 1 1 calc R
C24 C 0.7448(3) 1.0299(8) 0.5737(2) 0.0925(13) Uani 1 1 d .
H24A H 0.8012 0.9492 0.5827 0.111 Uiso 1 1 calc R
H24B H 0.7394 1.1306 0.6064 0.111 Uiso 1 1 calc R
C21 C 0.6070(2) 0.9348(6) 0.5085(2) 0.0752(10) Uani 1 1 d .
H21 H 0.5414 0.9485 0.5161 0.090 Uiso 1 1 calc R
C26 C 0.5621(4) 0.6109(11) 0.3577(2) 0.1103(18) Uani 1 1 d .
H26 H 0.5446 0.4792 0.3765 0.132 Uiso 1 1 calc R
C31 C 0.4882(4) 0.6550(13) 0.3098(3) 0.127(2) Uani 1 1 d .
H31A H 0.4315 0.6886 0.3286 0.153 Uiso 1 1 calc R
H31B H 0.4765 0.5319 0.2844 0.153 Uiso 1 1 calc R
C27 C 0.6519(5) 0.5694(14) 0.3323(3) 0.126(2) Uani 1 1 d .
H27A H 0.6471 0.4441 0.3073 0.151 Uiso 1 1 calc R
H27B H 0.6998 0.5473 0.3657 0.151 Uiso 1 1 calc R
C30 C 0.5153(6) 0.844(2) 0.2682(4) 0.176(4) Uani 1 1 d .
H30A H 0.4684 0.8631 0.2341 0.212 Uiso 1 1 calc R
H30B H 0.5202 0.9714 0.2921 0.212 Uiso 1 1 calc R
C28 C 0.6783(5) 0.7561(16) 0.2929(4) 0.146(3) Uani 1 1 d .
H28A H 0.6855 0.8802 0.3183 0.176 Uiso 1 1 calc R
H28B H 0.7372 0.7284 0.2761 0.176 Uiso 1 1 calc R
C29 C 0.6087(7) 0.790(2) 0.2442(4) 0.177(4) Uani 1 1 d .
H29A H 0.6020 0.6662 0.2188 0.213 Uiso 1 1 calc R
H29B H 0.6277 0.9041 0.2187 0.213 Uiso 1 1 calc R
C33 C 0.9290(2) 0.8754(7) 0.43496(16) 0.0732(9) Uani 1 1 d .
C34 C 1.0069(3) 0.9270(8) 0.40657(19) 0.0824(11) Uani 1 1 d .
H34 H 1.0352 1.0561 0.4140 0.099 Uiso 1 1 calc R
C32 C 0.8893(3) 1.0244(8) 0.4778(2) 0.0843(11) Uani 1 1 d .
H32A H 0.9092 0.9869 0.5200 0.101 Uiso 1 1 calc R
H32B H 0.9114 1.1644 0.4704 0.101 Uiso 1 1 calc R
C38 C 0.8892(3) 0.6791(8) 0.42310(18) 0.0832(11) Uani 1 1 d .
H38 H 0.8368 0.6402 0.4423 0.100 Uiso 1 1 calc R
C36 C 1.0033(3) 0.5946(10) 0.35482(19) 0.0966(15) Uani 1 1 d .
H36 H 1.0275 0.5009 0.3278 0.116 Uiso 1 1 calc R
C35 C 1.0442(3) 0.7835(11) 0.3659(2) 0.0965(15) Uani 1 1 d .
H35 H 1.0971 0.8187 0.3467 0.116 Uiso 1 1 calc R
C37 C 0.9265(3) 0.5443(9) 0.3836(2) 0.0926(12) Uani 1 1 d .
H37 H 0.8988 0.4147 0.3762 0.111 Uiso 1 1 calc R
C39 C 0.6385(3) 0.7403(8) 0.6030(2) 0.0809(10) Uani 1 1 d .
C40 C 0.7038(4) 0.6932(12) 0.6610(3) 0.1116(18) Uani 1 1 d .
N3 N 0.6624(2) 0.8922(5) 0.56655(17) 0.0794(9) Uani 1 1 d .
N4 N 0.5657(2) 0.7717(6) 0.40940(16) 0.0834(9) Uani 1 1 d .
H4 H 0.5315 0.8810 0.4037 0.100 Uiso 1 1 calc R
O4 O 0.6694(2) 0.6093(4) 0.47663(13) 0.0792(7) Uani 1 1 d .
O5 O 0.79160(18) 1.0187(5) 0.46856(13) 0.0791(7) Uani 1 1 d .
O6 O 0.5683(2) 0.6353(6) 0.59514(15) 0.0929(9) Uani 1 1 d .
F4 F 0.6714(4) 0.5573(13) 0.6946(2) 0.236(4) Uani 1 1 d .
F5 F 0.7874(3) 0.6368(11) 0.6461(2) 0.188(2) Uani 1 1 d .
F6 F 0.7231(4) 0.8612(10) 0.6936(2) 0.185(2) Uani 1 1 d .

loop_
_atom_site_aniso_label
_atom_site_aniso_U_11
_atom_site_aniso_U_22
_atom_site_aniso_U_33
_atom_site_aniso_U_23
_atom_site_aniso_U_13
_atom_site_aniso_U_12
C1 0.0636(18) 0.0544(16) 0.0594(15) -0.0040(12) 0.0051(12) 0.0028(14)
C3 0.079(2) 0.0515(17) 0.079(2) -0.0093(14) 0.0104(16) -0.0075(16)
C4 0.074(2) 0.069(2) 0.0745(19) -0.0081(16) 0.0060(15) -0.0178(18)
C2 0.083(2) 0.0451(16) 0.083(2) -0.0034(14) 0.0079(16) 0.0099(16)
C5 0.0618(17) 0.0469(15) 0.0623(16) -0.0003(12) 0.0044(12) -0.0006(14)
C6 0.0689(19) 0.0619(18) 0.0577(16) 0.0014(13) 0.0077(13) 0.0082(15)
C9 0.113(3) 0.100(3) 0.0588(18) -0.0046(19) 0.0064(17) 0.000(3)
C7 0.081(2) 0.071(2) 0.075(2) 0.0008(17) 0.0195(16) -0.0102(18)
C10 0.106(3) 0.107(4) 0.069(2) 0.018(2) 0.0214(19) -0.014(3)
C11 0.094(3) 0.063(2) 0.083(2) 0.0136(18) -0.0011(18) -0.010(2)
C8 0.110(3) 0.072(2) 0.081(2) -0.0140(19) 0.009(2) -0.005(2)
C13 0.078(2) 0.081(3) 0.084(2) 0.000(2) 0.0114(17) -0.006(2)
C12 0.119(4) 0.069(2) 0.110(3) 0.007(2) 0.044(3) 0.004(2)
C14 0.067(2) 0.096(3) 0.117(3) -0.024(3) 0.010(2) -0.005(2)
C18 0.086(3) 0.099(4) 0.129(4) 0.015(3) 0.013(3) -0.020(3)
C15 0.113(4) 0.124(5) 0.121(4) -0.028(4) 0.008(3) 0.027(4)
C16 0.119(6) 0.177(9) 0.170(6) 0.020(6) 0.065(5) 0.054(6)
C17 0.085(4) 0.161(8) 0.233(9) 0.035(8) 0.063(5) 0.001(5)
C19 0.0644(18) 0.0627(18) 0.0603(16) -0.0072(13) 0.0117(13) 0.0002(15)
C20 0.073(2) 0.089(3) 0.0678(19) 0.0054(18) 0.0143(15) -0.005(2)
N1 0.0624(15) 0.0573(15) 0.0601(13) -0.0066(11) 0.0077(10) -0.0037(12)
N2 0.083(2) 0.0714(18) 0.0615(15) -0.0023(12) 0.0014(12) 0.0259(15)
O1 0.0796(15) 0.0553(12) 0.0622(11) 0.0024(9) 0.0063(9) 0.0118(11)
O3 0.0763(15) 0.0709(16) 0.0801(14) -0.0071(12) 0.0113(11) -0.0147(13)
O2 0.0772(15) 0.0595(14) 0.0911(15) 0.0076(12) 0.0210(11) -0.0005(12)
F2 0.130(2) 0.144(3) 0.0965(17) 0.0498(19) 0.0052(15) -0.033(2)
F1 0.0854(18) 0.202(4) 0.1086(18) 0.057(2) 0.0111(13) 0.035(2)
F3 0.161(3) 0.132(3) 0.0686(13) -0.0195(15) -0.0009(14) -0.020(2)
C25 0.0601(18) 0.0558(19) 0.093(2) 0.0146(16) 0.0135(16) -0.0029(16)
C23 0.065(2) 0.0510(18) 0.148(4) -0.011(2) 0.018(2) -0.0080(17)
C22 0.066(2) 0.053(2) 0.170(5) 0.009(2) 0.015(2) -0.0008(18)
C24 0.070(2) 0.088(3) 0.121(3) -0.036(3) 0.017(2) -0.020(2)
C21 0.0497(17) 0.0560(18) 0.120(3) 0.0024(19) 0.0094(17) 0.0011(15)
C26 0.124(4) 0.123(4) 0.088(3) 0.017(3) 0.032(3) 0.028(4)
C31 0.097(4) 0.147(6) 0.140(5) -0.020(4) 0.021(3) -0.023(4)
C27 0.121(5) 0.138(6) 0.122(4) -0.007(4) 0.033(3) -0.006(4)
C30 0.155(7) 0.241(13) 0.133(6) 0.064(7) 0.009(5) 0.006(7)
C28 0.117(5) 0.162(7) 0.163(7) 0.023(6) 0.033(4) -0.024(5)
C29 0.199(9) 0.234(11) 0.109(5) 0.043(6) 0.068(5) 0.021(8)
C33 0.0594(19) 0.089(3) 0.0699(18) 0.0030(18) -0.0013(14) -0.0038(18)
C34 0.069(2) 0.091(3) 0.088(2) 0.018(2) 0.0095(17) 0.000(2)
C32 0.060(2) 0.093(3) 0.100(3) -0.010(2) 0.0086(17) -0.014(2)
C38 0.069(2) 0.104(3) 0.076(2) -0.006(2) 0.0029(16) -0.010(2)
C36 0.089(3) 0.126(4) 0.074(2) -0.011(3) 0.0002(19) 0.018(3)
C35 0.074(2) 0.133(4) 0.084(2) 0.020(3) 0.0176(18) 0.015(3)
C37 0.089(3) 0.100(3) 0.086(2) -0.011(2) -0.008(2) 0.002(2)
C39 0.067(2) 0.081(3) 0.095(3) -0.013(2) 0.0060(18) -0.001(2)
C40 0.091(3) 0.131(5) 0.109(4) -0.011(3) -0.014(3) 0.001(3)
N3 0.0586(17) 0.068(2) 0.111(2) -0.0173(18) 0.0069(14) -0.0087(15)
N4 0.077(2) 0.081(2) 0.094(2) 0.0174(18) 0.0133(16) 0.0124(17)
O4 0.0837(17) 0.0567(14) 0.0970(17) 0.0067(12) 0.0076(13) 0.0089(13)
O5 0.0598(13) 0.0719(16) 0.1047(18) 0.0019(14) 0.0018(12) -0.0053(12)
O6 0.0819(19) 0.089(2) 0.106(2) 0.0073(17) 0.0002(14) -0.0219(17)
F4 0.216(6) 0.304(9) 0.171(4) 0.125(5) -0.083(4) -0.111(6)
F5 0.115(3) 0.240(6) 0.204(4) 0.036(5) -0.016(3) 0.074(4)
F6 0.188(5) 0.206(5) 0.148(3) -0.060(4) -0.062(3) 0.005(4)

loop_
_atom_type_symbol
_atom_type_description
_atom_type_scat_dispersion_real
_atom_type_scat_dispersion_imag
_atom_type_scat_source
C C 0.0181 0.0091 'International Tables Vol C Tables 4.2.6.8 and 6.1.1.4'
H H 0.0000 0.0000 'International Tables Vol C Tables 4.2.6.8 and 6.1.1.4'
N N 0.0311 0.0180 'International Tables Vol C Tables 4.2.6.8 and 6.1.1.4'
O O 0.0492 0.0322 'International Tables Vol C Tables 4.2.6.8 and 6.1.1.4'
F F 0.0727 0.0534 'International Tables Vol C Tables 4.2.6.8 and 6.1.1.4'

loop_
_geom_angle_atom_site_label_1
_geom_angle_atom_site_label_2
_geom_angle_atom_site_label_3
_geom_angle
N1 C1 C5 110.0(3)
N1 C1 C2 102.2(3)
C5 C1 C2 114.6(3)
O2 C3 C4 107.3(3)
O2 C3 C2 113.2(3)
C4 C3 C2 102.7(3)
N1 C4 C3 104.7(3)
C3 C2 C1 103.5(3)
O1 C5 N2 123.2(3)
O1 C5 C1 123.3(3)
N2 C5 C1 113.5(3)
N2 C6 C7 112.8(3)
N2 C6 C11 109.0(3)
C7 C6 C11 110.7(3)
C10 C9 C8 111.0(3)
C6 C7 C8 112.1(3)
C9 C10 C11 111.7(4)
C10 C11 C6 110.6(3)
C7 C8 C9 110.6(4)
C14 C13 C18 118.4(5)
C14 C13 C12 121.7(5)
C18 C13 C12 120.0(5)
O2 C12 C13 109.2(4)
C13 C14 C15 119.4(6)
C17 C18 C13 119.7(7)
C16 C15 C14 121.0(8)
C15 C16 C17 120.2(7)
C16 C17 C18 121.2(7)
O3 C19 N1 125.2(3)
O3 C19 C20 117.5(3)
N1 C19 C20 117.3(3)
F1 C20 F2 108.4(4)
F1 C20 F3 108.2(4)
F2 C20 F3 105.3(3)
F1 C20 C19 112.8(3)
F2 C20 C19 110.4(3)
F3 C20 C19 111.6(4)
C19 N1 C1 119.0(3)
C19 N1 C4 129.7(3)
C1 N1 C4 111.3(3)
C5 N2 C6 124.5(3)
C3 O2 C12 113.3(3)
O4 C25 N4 123.2(4)
O4 C25 C21 121.7(4)
N4 C25 C21 115.0(3)
O5 C23 C22 106.8(4)
O5 C23 C24 112.2(3)
C22 C23 C24 103.8(4)
C23 C22 C21 103.3(4)
N3 C24 C23 103.9(4)
N3 C21 C22 104.1(4)
N3 C21 C25 109.6(3)
C22 C21 C25 114.1(4)
C31 C26 C27 112.2(5)
C31 C26 N4 112.1(5)
C27 C26 N4 115.0(6)
C26 C31 C30 111.0(6)
C26 C27 C28 109.7(7)
C29 C30 C31 107.2(8)
C29 C28 C27 110.2(8)
C28 C29 C30 111.7(6)
C34 C33 C38 118.3(4)
C34 C33 C32 120.4(4)
C38 C33 C32 121.3(4)
C33 C34 C35 119.8(5)
O5 C32 C33 109.2(3)
C37 C38 C33 120.5(4)
C35 C36 C37 119.2(5)
C36 C35 C34 120.4(4)
C36 C37 C38 121.7(5)
O6 C39 N3 125.5(4)
O6 C39 C40 116.8(5)
N3 C39 C40 117.7(4)
F4 C40 F6 109.2(6)
F4 C40 F5 110.3(7)
F6 C40 F5 101.7(6)
F4 C40 C39 112.5(5)
F6 C40 C39 111.8(6)
F5 C40 C39 110.9(5)
C39 N3 C21 120.4(3)
C39 N3 C24 128.8(4)
C21 N3 C24 110.8(4)
C25 N4 C26 125.2(4)
C32 O5 C23 114.7(3)

loop_
_geom_bond_atom_site_label_1
_geom_bond_atom_site_label_2
_geom_bond_distance
C1 N1 1.462(4)
C1 C5 1.526(4)
C1 C2 1.542(5)
C3 O2 1.411(5)
C3 C4 1.514(5)
C3 C2 1.519(6)
C4 N1 1.481(5)
C5 O1 1.215(4)
C5 N2 1.341(4)
C6 N2 1.449(4)
C6 C7 1.497(5)
C6 C11 1.525(5)
C9 C10 1.507(7)
C9 C8 1.520(6)
C7 C8 1.508(5)
C10 C11 1.514(7)
C13 C14 1.368(7)
C13 C18 1.393(7)
C13 C12 1.493(6)
C12 O2 1.414(5)
C14 C15 1.388(8)
C18 C17 1.355(11)
C15 C16 1.325(13)
C16 C17 1.344(14)
C19 O3 1.222(4)
C19 N1 1.318(5)
C19 C20 1.540(5)
C20 F1 1.285(5)
C20 F2 1.319(5)
C20 F3 1.326(6)
C25 O4 1.214(5)
C25 N4 1.350(5)
C25 C21 1.526(6)
C23 O5 1.422(5)
C23 C22 1.512(6)
C23 C24 1.524(7)
C22 C21 1.518(6)
C24 N3 1.479(5)
C21 N3 1.462(6)
C26 C31 1.455(9)
C26 C27 1.478(8)
C26 N4 1.523(8)
C31 C30 1.581(11)
C27 C28 1.541(11)
C30 C29 1.527(12)
C28 C29 1.413(12)
C33 C34 1.371(6)
C33 C38 1.397(7)
C33 C32 1.485(6)
C34 C35 1.415(7)
C32 O5 1.409(5)
C38 C37 1.363(7)
C36 C35 1.359(9)
C36 C37 1.360(7)
C39 O6 1.216(5)
C39 N3 1.321(6)
C39 C40 1.541(7)
C40 F4 1.253(9)
C40 F6 1.306(9)
C40 F5 1.328(8)

loop_
_geom_torsion_atom_site_label_1
_geom_torsion_atom_site_label_2
_geom_torsion_atom_site_label_3
_geom_torsion_atom_site_label_4
_geom_torsion
O2 C3 C4 N1 -91.1(4)
C2 C3 C4 N1 28.5(4)
O2 C3 C2 C1 75.9(4)
C4 C3 C2 C1 -39.5(3)
N1 C1 C2 C3 35.0(3)
C5 C1 C2 C3 -83.9(4)
N1 C1 C5 O1 0.6(5)
C2 C1 C5 O1 115.0(4)
N1 C1 C5 N2 -178.8(3)
C2 C1 C5 N2 -64.3(4)
N2 C6 C7 C8 178.8(3)
C11 C6 C7 C8 56.4(5)
C8 C9 C10 C11 -55.7(6)
C9 C10 C11 C6 55.5(5)
N2 C6 C11 C10 -180.0(4)
C7 C6 C11 C10 -55.4(4)
C6 C7 C8 C9 -56.3(5)
C10 C9 C8 C7 55.2(6)
C14 C13 C12 O2 48.3(7)
C18 C13 C12 O2 -132.0(5)
C18 C13 C14 C15 -2.8(8)
C12 C13 C14 C15 176.8(5)
C14 C13 C18 C17 0.8(9)
C12 C13 C18 C17 -178.9(7)
C13 C14 C15 C16 2.5(10)
C14 C15 C16 C17 0.1(14)
C15 C16 C17 C18 -2.2(16)
C13 C18 C17 C16 1.8(13)
O3 C19 C20 F1 114.1(5)
N1 C19 C20 F1 -65.6(5)
O3 C19 C20 F2 -7.2(5)
N1 C19 C20 F2 173.1(3)
O3 C19 C20 F3 -123.9(4)
N1 C19 C20 F3 56.4(4)
O3 C19 N1 C1 -2.5(5)
C20 C19 N1 C1 177.1(3)
O3 C19 N1 C4 178.8(4)
C20 C19 N1 C4 -1.6(5)
C5 C1 N1 C19 -74.4(4)
C2 C1 N1 C19 163.4(3)
C5 C1 N1 C4 104.5(3)
C2 C1 N1 C4 -17.6(4)
C3 C4 N1 C19 172.1(3)
C3 C4 N1 C1 -6.7(4)
O1 C5 N2 C6 -4.4(6)
C1 C5 N2 C6 175.0(3)
C7 C6 N2 C5 101.1(4)
C11 C6 N2 C5 -135.5(4)
C4 C3 O2 C12 -167.8(4)
C2 C3 O2 C12 79.6(4)
C13 C12 O2 C3 -178.2(4)
O5 C23 C22 C21 80.9(5)
C24 C23 C22 C21 -37.8(5)
O5 C23 C24 N3 -86.4(4)
C22 C23 C24 N3 28.5(4)
C23 C22 C21 N3 32.4(5)
C23 C22 C21 C25 -87.0(5)
O4 C25 C21 N3 -2.0(5)
N4 C25 C21 N3 176.0(3)
O4 C25 C21 C22 114.3(4)
N4 C25 C21 C22 -67.7(4)
C27 C26 C31 C30 -56.1(9)
N4 C26 C31 C30 75.2(7)
C31 C26 C27 C28 56.7(9)
N4 C26 C27 C28 -73.0(7)
C26 C31 C30 C29 54.5(10)
C26 C27 C28 C29 -59.1(10)
C27 C28 C29 C30 61.6(13)
C31 C30 C29 C28 -58.5(13)
C38 C33 C34 C35 0.7(6)
C32 C33 C34 C35 179.8(4)
C34 C33 C32 O5 140.2(4)
C38 C33 C32 O5 -40.6(6)
C34 C33 C38 C37 -0.8(6)
C32 C33 C38 C37 180.0(4)
C37 C36 C35 C34 -0.6(7)
C33 C34 C35 C36 0.0(7)
C35 C36 C37 C38 0.4(7)
C33 C38 C37 C36 0.3(7)
O6 C39 C40 F4 -4.0(9)
N3 C39 C40 F4 175.1(6)
O6 C39 C40 F6 -127.2(6)
N3 C39 C40 F6 51.9(7)
O6 C39 C40 F5 120.1(6)
N3 C39 C40 F5 -60.8(7)
O6 C39 N3 C21 -5.4(7)
C40 C39 N3 C21 175.6(4)
O6 C39 N3 C24 178.3(4)
C40 C39 N3 C24 -0.7(7)
C22 C21 N3 C39 168.2(4)
C25 C21 N3 C39 -69.4(4)
C22 C21 N3 C24 -15.0(4)
C25 C21 N3 C24 107.5(4)
C23 C24 N3 C39 168.1(4)
C23 C24 N3 C21 -8.4(4)
O4 C25 N4 C26 0.1(6)
C21 C25 N4 C26 -177.9(4)
C31 C26 N4 C25 170.8(5)
C27 C26 N4 C25 -59.4(7)
C33 C32 O5 C23 173.5(3)
C22 C23 O5 C32 170.4(4)
C24 C23 O5 C32 -76.6(4)
